data_7203670
loop_
_publ_author_name
'Xing-Qiang L\"u'
'Mei Pan'
'Jian-Rong He'
'Yue-Peng Cai'
'Bei-Sheng Kang'
'Cheng-Yong Su'

_publ_section_title
;
 Three-fold parallel interlocking of 2-D brick-wall networks showing
 ladder-like unsymmetrical Borromean links
;
_journal_issue 11
_journal_name_full CrystEngComm
_journal_page_first 827
_journal_paper_doi 10.1039/b613667m
_journal_volume 8
_journal_year 2006
_chemical_formula_sum 'C33 H21 Hg2 I4 N6 O6'
_chemical_formula_weight 1506.34
_chemical_name_systematic
;
?
;
_space_group_IT_number 2
_symmetry_cell_setting triclinic
_symmetry_space_group_name_Hall '-P 1'
_symmetry_space_group_name_H-M 'P -1'
_atom_sites_solution_hydrogens geom
_atom_sites_solution_primary direct
_atom_sites_solution_secondary difmap
_audit_creation_method SHELXL-97
_cell_angle_alpha 62.896(5)
_cell_angle_beta 89.982(6)
_cell_angle_gamma 69.685(5)
_cell_formula_units_Z 2
_cell_length_a 10.882(4)
_cell_length_b 14.319(5)
_cell_length_c 14.827(5)
_cell_measurement_temperature 293(2)
_cell_volume 1893.9(12)
_computing_structure_refinement 'SHELXL-97 (Sheldrick, 1997)'
_computing_structure_solution 'SHELXS-97 (Sheldrick, 1990)'
_diffrn_ambient_temperature 293(2)
_diffrn_measured_fraction_theta_full 0.959
_diffrn_measured_fraction_theta_max 0.959
_diffrn_measurement_device_type 'Bruker Smart CCD'
_diffrn_measurement_method '\w scan'
_diffrn_radiation_monochromator graphite
_diffrn_radiation_source 'fine-focus sealed tube'
_diffrn_radiation_type MoK\a
_diffrn_radiation_wavelength 0.71073
_diffrn_reflns_av_R_equivalents 0.0330
_diffrn_reflns_av_sigmaI/netI 0.0517
_diffrn_reflns_limit_h_max 13
_diffrn_reflns_limit_h_min -13
_diffrn_reflns_limit_k_max 18
_diffrn_reflns_limit_k_min -18
_diffrn_reflns_limit_l_max 18
_diffrn_reflns_limit_l_min -18
_diffrn_reflns_number 15211
_diffrn_reflns_theta_full 27.05
_diffrn_reflns_theta_max 27.05
_diffrn_reflns_theta_min 1.68
_exptl_absorpt_coefficient_mu 11.408
_exptl_absorpt_correction_T_max 0.2333
_exptl_absorpt_correction_T_min 0.1789
_exptl_absorpt_correction_type empirical
_exptl_crystal_colour Colorless
_exptl_crystal_density_diffrn 2.641
_exptl_crystal_density_method 'not measured'
_exptl_crystal_description Block
_exptl_crystal_F_000 1362
_exptl_crystal_size_max 0.23
_exptl_crystal_size_mid 0.21
_exptl_crystal_size_min 0.18
_refine_diff_density_max 1.650
_refine_diff_density_min -2.803
_refine_diff_density_rms 0.212
_refine_ls_extinction_method none
_refine_ls_goodness_of_fit_ref 1.025
_refine_ls_hydrogen_treatment geom
_refine_ls_matrix_type full
_refine_ls_number_parameters 460
_refine_ls_number_reflns 7978
_refine_ls_number_restraints 0
_refine_ls_restrained_S_all 1.025
_refine_ls_R_factor_all 0.0600
_refine_ls_R_factor_gt 0.0423
_refine_ls_shift/su_max 0.001
_refine_ls_shift/su_mean 0.000
_refine_ls_structure_factor_coef Fsqd
_refine_ls_weighting_details 'calc w=1/[\s^2^(Fo^2^)+(0.0605P)^2^+0.0000P] where P=(Fo^2^+2Fc^2^)/3'
_refine_ls_weighting_scheme calc
_refine_ls_wR_factor_gt 0.1020
_refine_ls_wR_factor_ref 0.1107
_reflns_number_gt 6003
_reflns_number_total 7978
_reflns_threshold_expression >2sigma(I)
_cod_data_source_file b613667m.txt
_cod_data_source_block 3
_cod_depositor_comments
;
The following automatic conversions were performed:
'_symmetry_cell_setting' value 'Triclinic' changed to 'triclinic'
according to '/home/saulius/struct/CIF-dictionaries/cif_core.dic'
dictionary named 'cif_core.dic' version 2.4.1 from 2010-06-29.

Automatic conversion script
Id: cif_fix_enum 1527 2010-12-29 10:47:43Z saulius 
;
_cod_original_cell_volume 1893.9(11)
_cod_original_sg_symbol_H-M P-1
_cod_database_code 7203670

loop_
_symmetry_equiv_pos_as_xyz
'x, y, z'
'-x, -y, -z'

loop_
_atom_site_label
_atom_site_type_symbol
_atom_site_fract_x
_atom_site_fract_y
_atom_site_fract_z
_atom_site_U_iso_or_equiv
_atom_site_adp_type
_atom_site_occupancy
_atom_site_symmetry_multiplicity
_atom_site_calc_flag
_atom_site_refinement_flags
_atom_site_disorder_assembly
_atom_site_disorder_group
Hg1 Hg 0.78738(3) 0.70754(3) 0.16089(2) 0.04184(10) Uani 1 1 d . . .
Hg2 Hg 0.72731(3) 0.78561(3) 0.39119(3) 0.05161(11) Uani 1 1 d . . .
I1 I 0.96305(5) 0.64177(4) 0.32471(4) 0.04150(13) Uani 1 1 d . . .
I2 I 0.55048(5) 0.74924(5) 0.07453(4) 0.05328(16) Uani 1 1 d . . .
I3 I 0.85462(7) 0.70911(6) 0.57510(5) 0.0655(2) Uani 1 1 d . . .
I4 I 0.59857(6) 0.96691(5) 0.21251(5) 0.05519(16) Uani 1 1 d . . .
O1 O 0.6610(5) 0.3386(4) 0.2819(4) 0.0482(14) Uani 1 1 d . . .
O2 O 0.2637(5) 0.6411(5) 0.1293(4) 0.0464(14) Uani 1 1 d . . .
O3 O 1.1510(6) 0.8612(4) -0.2190(4) 0.0484(14) Uani 1 1 d . . .
O4 O 0.8416(5) 1.2211(4) -0.4171(4) 0.0469(14) Uani 1 1 d . . .
O5 O 1.2292(5) 0.0149(5) 0.3291(4) 0.0515(15) Uani 1 1 d . . .
O6 O 1.4294(5) 0.2670(4) 0.2455(5) 0.0528(15) Uani 1 1 d . . .
N1 N 0.6118(6) 0.6602(5) 0.4024(5) 0.0410(15) Uani 1 1 d . . .
N2 N 0.4534(5) 0.4835(5) 0.2299(4) 0.0341(13) Uani 1 1 d . . .
N3 N 0.8532(6) 0.8534(5) 0.0334(4) 0.0346(13) Uani 1 1 d . . .
N4 N 1.0036(5) 1.0473(5) -0.2976(4) 0.0290(12) Uani 1 1 d . . .
N5 N 0.9313(6) 0.5432(5) 0.1322(5) 0.0401(15) Uani 1 1 d . . .
N6 N 1.3042(5) 0.1599(5) 0.2648(5) 0.0333(13) Uani 1 1 d . . .
C1 C 0.6813(7) 0.5514(7) 0.4248(6) 0.0437(19) Uani 1 1 d . . .
H1A H 0.7712 0.5177 0.4549 0.052 Uiso 1 1 calc R . .
C2 C 0.6271(7) 0.4885(6) 0.4058(6) 0.0394(18) Uani 1 1 d . . .
H2A H 0.6791 0.4134 0.4236 0.047 Uiso 1 1 calc R . .
C3 C 0.4940(7) 0.5365(6) 0.3597(5) 0.0327(15) Uani 1 1 d . . .
C4 C 0.4210(7) 0.6470(6) 0.3385(6) 0.0400(17) Uani 1 1 d . . .
H4A H 0.3306 0.6816 0.3096 0.048 Uiso 1 1 calc R . .
C5 C 0.4812(8) 0.7048(7) 0.3599(6) 0.049(2) Uani 1 1 d . . .
H5A H 0.4299 0.7791 0.3447 0.058 Uiso 1 1 calc R . .
C6 C 0.4310(7) 0.4734(7) 0.3308(6) 0.0395(17) Uani 1 1 d . . .
H6A H 0.4679 0.3935 0.3828 0.047 Uiso 1 1 calc R . .
H6B H 0.3358 0.5033 0.3294 0.047 Uiso 1 1 calc R . .
C7 C 0.5662(7) 0.4116(5) 0.2153(5) 0.0321(15) Uani 1 1 d . . .
C8 C 0.5447(6) 0.4478(5) 0.1028(5) 0.0277(14) Uani 1 1 d . . .
C9 C 0.4255(6) 0.5423(5) 0.0561(5) 0.0282(14) Uani 1 1 d . . .
C10 C 0.3662(6) 0.5667(6) 0.1365(5) 0.0312(15) Uani 1 1 d . . .
C11 C 0.6242(6) 0.4015(6) 0.0493(6) 0.0339(16) Uani 1 1 d . . .
H11A H 0.7043 0.3383 0.0809 0.041 Uiso 1 1 calc R . .
C12 C 0.7701(7) 0.9479(6) -0.0481(6) 0.0393(17) Uani 1 1 d . . .
H12A H 0.6789 0.9660 -0.0516 0.047 Uiso 1 1 calc R . .
C13 C 0.8124(7) 1.0191(6) -0.1266(6) 0.0367(17) Uani 1 1 d . . .
H13A H 0.7506 1.0852 -0.1814 0.044 Uiso 1 1 calc R . .
C14 C 0.9489(7) 0.9926(5) -0.1247(5) 0.0278(14) Uani 1 1 d . . .
C15 C 1.0333(7) 0.8958(6) -0.0385(5) 0.0324(15) Uani 1 1 d . . .
H15A H 1.1252 0.8752 -0.0326 0.039 Uiso 1 1 calc R . .
C16 C 0.9828(7) 0.8299(6) 0.0384(5) 0.0333(15) Uani 1 1 d . . .
H16A H 1.0417 0.7661 0.0965 0.040 Uiso 1 1 calc R . .
C17 C 1.0021(8) 1.0674(6) -0.2097(6) 0.0362(16) Uani 1 1 d . . .
H17A H 0.9471 1.1466 -0.2322 0.043 Uiso 1 1 calc R . .
H17B H 1.0920 1.0528 -0.1831 0.043 Uiso 1 1 calc R . .
C18 C 1.0792(7) 0.9451(6) -0.2941(5) 0.0331(15) Uani 1 1 d . . .
C19 C 1.0487(6) 0.9612(5) -0.3999(5) 0.0270(14) Uani 1 1 d . . .
C20 C 0.9545(6) 1.0715(5) -0.4601(5) 0.0288(14) Uani 1 1 d . . .
C21 C 0.9213(7) 1.1276(6) -0.3959(5) 0.0316(15) Uani 1 1 d . . .
C22 C 1.0967(7) 0.8853(6) -0.4369(5) 0.0329(15) Uani 1 1 d . . .
H22A H 1.1584 0.8112 -0.3960 0.039 Uiso 1 1 calc R . .
C23 C 1.0469(8) 0.5365(6) 0.1000(6) 0.0412(18) Uani 1 1 d . . .
H23A H 1.0651 0.6020 0.0708 0.049 Uiso 1 1 calc R . .
C24 C 1.1414(7) 0.4379(6) 0.1074(6) 0.0385(17) Uani 1 1 d . . .
H24A H 1.2210 0.4376 0.0844 0.046 Uiso 1 1 calc R . .
C25 C 1.1157(7) 0.3401(6) 0.1494(5) 0.0309(15) Uani 1 1 d . . .
C26 C 0.9937(8) 0.3472(7) 0.1792(6) 0.0418(18) Uani 1 1 d . . .
H26A H 0.9712 0.2839 0.2057 0.050 Uiso 1 1 calc R . .
C27 C 0.9057(7) 0.4493(7) 0.1691(6) 0.0412(18) Uani 1 1 d . . .
H27A H 0.8240 0.4527 0.1892 0.049 Uiso 1 1 calc R . .
C28 C 1.2188(8) 0.2297(6) 0.1628(6) 0.0405(18) Uani 1 1 d . . .
H28A H 1.1738 0.1869 0.1520 0.049 Uiso 1 1 calc R . .
H28B H 1.2738 0.2466 0.1109 0.049 Uiso 1 1 calc R . .
C29 C 1.4035(7) 0.1853(6) 0.2965(6) 0.0381(17) Uani 1 1 d . . .
C30 C 1.4650(6) 0.0931(6) 0.4046(6) 0.0338(16) Uani 1 1 d . . .
C31 C 1.4030(6) 0.0165(6) 0.4306(6) 0.0334(16) Uani 1 1 d . . .
C32 C 1.3006(7) 0.0575(6) 0.3389(6) 0.0357(16) Uani 1 1 d . . .
C33 C 1.5644(7) 0.0780(6) 0.4741(6) 0.0383(17) Uani 1 1 d . . .
H33A H 1.6063 0.1288 0.4573 0.046 Uiso 1 1 calc R . .

loop_
_atom_site_aniso_label
_atom_site_aniso_U_11
_atom_site_aniso_U_22
_atom_site_aniso_U_33
_atom_site_aniso_U_23
_atom_site_aniso_U_13
_atom_site_aniso_U_12
Hg1 0.04399(17) 0.05044(19) 0.03850(18) -0.02403(14) 0.00869(12) -0.02309(14)
Hg2 0.0594(2) 0.0591(2) 0.0413(2) -0.02888(16) 0.00279(14) -0.02226(16)
I1 0.0453(3) 0.0422(3) 0.0369(3) -0.0223(2) 0.0036(2) -0.0126(2)
I2 0.0456(3) 0.0656(4) 0.0533(3) -0.0261(3) 0.0068(2) -0.0305(3)
I3 0.0770(4) 0.0687(4) 0.0450(3) -0.0386(3) -0.0055(3) -0.0070(3)
I4 0.0527(3) 0.0487(3) 0.0504(3) -0.0223(3) 0.0036(2) -0.0073(3)
O1 0.048(3) 0.042(3) 0.037(3) -0.019(2) -0.011(2) 0.002(2)
O2 0.031(3) 0.056(3) 0.043(3) -0.029(3) 0.001(2) 0.000(2)
O3 0.061(3) 0.040(3) 0.027(3) -0.016(2) -0.010(2) -0.001(3)
O4 0.058(3) 0.032(3) 0.041(3) -0.023(2) 0.006(2) -0.001(2)
O5 0.055(3) 0.059(3) 0.053(4) -0.026(3) 0.000(3) -0.037(3)
O6 0.056(3) 0.038(3) 0.056(4) -0.011(3) 0.001(3) -0.026(3)
N1 0.052(4) 0.043(4) 0.031(3) -0.019(3) 0.002(3) -0.020(3)
N2 0.034(3) 0.040(3) 0.030(3) -0.020(3) 0.000(2) -0.013(3)
N3 0.038(3) 0.039(3) 0.033(3) -0.021(3) 0.009(2) -0.017(3)
N4 0.041(3) 0.031(3) 0.024(3) -0.016(2) 0.006(2) -0.018(2)
N5 0.036(3) 0.049(4) 0.044(4) -0.029(3) 0.005(3) -0.016(3)
N6 0.032(3) 0.028(3) 0.041(3) -0.019(3) 0.003(2) -0.010(2)
C1 0.036(4) 0.048(5) 0.037(4) -0.015(4) -0.003(3) -0.012(3)
C2 0.046(4) 0.028(4) 0.033(4) -0.010(3) 0.003(3) -0.009(3)
C3 0.041(4) 0.034(4) 0.026(4) -0.016(3) 0.010(3) -0.016(3)
C4 0.037(4) 0.043(4) 0.043(4) -0.024(4) 0.008(3) -0.014(3)
C5 0.054(5) 0.049(5) 0.049(5) -0.032(4) 0.008(4) -0.015(4)
C6 0.044(4) 0.049(4) 0.038(4) -0.026(4) 0.014(3) -0.026(4)
C7 0.036(4) 0.028(3) 0.034(4) -0.017(3) 0.001(3) -0.010(3)
C8 0.024(3) 0.028(3) 0.030(4) -0.012(3) -0.003(2) -0.012(3)
C9 0.027(3) 0.028(3) 0.032(4) -0.017(3) 0.000(3) -0.010(3)
C10 0.025(3) 0.033(4) 0.032(4) -0.013(3) -0.001(3) -0.011(3)
C11 0.024(3) 0.033(4) 0.046(4) -0.024(3) -0.003(3) -0.006(3)
C12 0.034(4) 0.040(4) 0.035(4) -0.015(3) 0.001(3) -0.010(3)
C13 0.042(4) 0.031(4) 0.031(4) -0.015(3) -0.001(3) -0.009(3)
C14 0.043(4) 0.027(3) 0.024(3) -0.020(3) 0.007(3) -0.015(3)
C15 0.035(4) 0.034(4) 0.038(4) -0.025(3) 0.010(3) -0.014(3)
C16 0.033(4) 0.034(4) 0.034(4) -0.020(3) 0.003(3) -0.009(3)
C17 0.050(4) 0.038(4) 0.034(4) -0.023(3) 0.011(3) -0.023(3)
C18 0.036(4) 0.035(4) 0.029(4) -0.018(3) 0.006(3) -0.012(3)
C19 0.030(3) 0.027(3) 0.022(3) -0.013(3) 0.005(2) -0.009(3)
C20 0.032(3) 0.025(3) 0.027(3) -0.014(3) 0.006(3) -0.006(3)
C21 0.035(3) 0.028(3) 0.031(4) -0.014(3) 0.007(3) -0.012(3)
C22 0.033(3) 0.032(3) 0.029(4) -0.016(3) 0.002(3) -0.006(3)
C23 0.053(5) 0.040(4) 0.045(5) -0.024(4) 0.008(4) -0.029(4)
C24 0.035(4) 0.043(4) 0.047(4) -0.026(4) 0.011(3) -0.020(3)
C25 0.038(4) 0.037(4) 0.027(4) -0.022(3) 0.004(3) -0.015(3)
C26 0.050(4) 0.043(4) 0.046(5) -0.027(4) 0.011(3) -0.025(4)
C27 0.037(4) 0.052(5) 0.045(5) -0.030(4) 0.014(3) -0.021(4)
C28 0.051(4) 0.033(4) 0.038(4) -0.020(3) 0.002(3) -0.013(3)
C29 0.037(4) 0.030(4) 0.050(5) -0.023(3) 0.007(3) -0.013(3)
C30 0.024(3) 0.034(4) 0.047(4) -0.020(3) 0.008(3) -0.015(3)
C31 0.024(3) 0.031(4) 0.053(5) -0.026(3) 0.006(3) -0.011(3)
C32 0.037(4) 0.039(4) 0.047(4) -0.030(4) 0.008(3) -0.020(3)
C33 0.037(4) 0.041(4) 0.051(5) -0.026(4) 0.013(3) -0.025(3)

loop_
_atom_type_symbol
_atom_type_description
_atom_type_scat_dispersion_real
_atom_type_scat_dispersion_imag
_atom_type_scat_source
C C 0.0033 0.0016 'International Tables Vol C Tables 4.2.6.8 and 6.1.1.4'
H H 0.0000 0.0000 'International Tables Vol C Tables 4.2.6.8 and 6.1.1.4'
N N 0.0061 0.0033 'International Tables Vol C Tables 4.2.6.8 and 6.1.1.4'
O O 0.0106 0.0060 'International Tables Vol C Tables 4.2.6.8 and 6.1.1.4'
Hg Hg -2.3894 9.2266 'International Tables Vol C Tables 4.2.6.8 and 6.1.1.4'
I I -0.4742 1.8119 'International Tables Vol C Tables 4.2.6.8 and 6.1.1.4'

loop_
_geom_angle_atom_site_label_1
_geom_angle_atom_site_label_2
_geom_angle_atom_site_label_3
_geom_angle
_geom_angle_site_symmetry_1
_geom_angle_site_symmetry_3
_geom_angle_publ_flag
N3 Hg1 N5 97.6(2) . . ?
N3 Hg1 I2 104.85(14) . . ?
N5 Hg1 I2 100.41(13) . . ?
N3 Hg1 I1 98.14(14) . . ?
N5 Hg1 I1 92.68(13) . . ?
I2 Hg1 I1 151.64(2) . . ?
N1 Hg2 I3 108.29(14) . . ?
N1 Hg2 I4 100.92(14) . . ?
I3 Hg2 I4 145.98(3) . . ?
N1 Hg2 I1 88.08(16) . . ?
I3 Hg2 I1 96.35(3) . . ?
I4 Hg2 I1 101.78(3) . . ?
Hg1 I1 Hg2 87.35(3) . . ?
C1 N1 C5 115.9(7) . . ?
C1 N1 Hg2 121.0(5) . . ?
C5 N1 Hg2 120.7(5) . . ?
C7 N2 C10 111.5(6) . . ?
C7 N2 C6 123.8(6) . . ?
C10 N2 C6 124.7(6) . . ?
C16 N3 C12 117.8(6) . . ?
C16 N3 Hg1 117.1(4) . . ?
C12 N3 Hg1 124.5(5) . . ?
C18 N4 C21 111.3(6) . . ?
C18 N4 C17 124.3(6) . . ?
C21 N4 C17 124.2(6) . . ?
C27 N5 C23 116.5(7) . . ?
C27 N5 Hg1 119.3(5) . . ?
C23 N5 Hg1 122.9(5) . . ?
C32 N6 C29 112.6(6) . . ?
C32 N6 C28 123.6(6) . . ?
C29 N6 C28 123.7(6) . . ?
N1 C1 C2 123.5(7) . . ?
N1 C1 H1A 118.3 . . ?
C2 C1 H1A 118.3 . . ?
C1 C2 C3 119.8(7) . . ?
C1 C2 H2A 120.1 . . ?
C3 C2 H2A 120.1 . . ?
C4 C3 C2 117.3(7) . . ?
C4 C3 C6 120.7(6) . . ?
C2 C3 C6 122.1(7) . . ?
C5 C4 C3 119.9(7) . . ?
C5 C4 H4A 120.1 . . ?
C3 C4 H4A 120.1 . . ?
N1 C5 C4 123.6(7) . . ?
N1 C5 H5A 118.2 . . ?
C4 C5 H5A 118.2 . . ?
N2 C6 C3 111.9(6) . . ?
N2 C6 H6A 109.2 . . ?
C3 C6 H6A 109.2 . . ?
N2 C6 H6B 109.2 . . ?
C3 C6 H6B 109.2 . . ?
H6A C6 H6B 107.9 . . ?
O1 C7 N2 124.8(7) . . ?
O1 C7 C8 129.1(7) . . ?
N2 C7 C8 106.1(5) . . ?
C11 C8 C9 123.2(6) . . ?
C11 C8 C7 129.3(6) . . ?
C9 C8 C7 107.5(6) . . ?
C8 C9 C11 122.6(7) . 2_665 ?
C8 C9 C10 108.4(6) . . ?
C11 C9 C10 128.9(6) 2_665 . ?
O2 C10 N2 123.6(7) . . ?
O2 C10 C9 130.1(6) . . ?
N2 C10 C9 106.3(5) . . ?
C8 C11 C9 114.2(6) . 2_665 ?
C8 C11 H11A 122.9 . . ?
C9 C11 H11A 122.9 2_665 . ?
N3 C12 C13 123.1(7) . . ?
N3 C12 H12A 118.5 . . ?
C13 C12 H12A 118.5 . . ?
C12 C13 C14 119.7(6) . . ?
C12 C13 H13A 120.1 . . ?
C14 C13 H13A 120.1 . . ?
C15 C14 C13 116.3(6) . . ?
C15 C14 C17 121.3(6) . . ?
C13 C14 C17 122.3(6) . . ?
C16 C15 C14 120.4(6) . . ?
C16 C15 H15A 119.8 . . ?
C14 C15 H15A 119.8 . . ?
N3 C16 C15 122.6(6) . . ?
N3 C16 H16A 118.7 . . ?
C15 C16 H16A 118.7 . . ?
N4 C17 C14 112.1(6) . . ?
N4 C17 H17A 109.2 . . ?
C14 C17 H17A 109.2 . . ?
N4 C17 H17B 109.2 . . ?
C14 C17 H17B 109.2 . . ?
H17A C17 H17B 107.9 . . ?
O3 C18 N4 125.1(7) . . ?
O3 C18 C19 128.2(7) . . ?
N4 C18 C19 106.6(5) . . ?
C22 C19 C20 122.9(6) . . ?
C22 C19 C18 129.9(6) . . ?
C20 C19 C18 107.3(6) . . ?
C22 C20 C19 122.4(6) 2_774 . ?
C22 C20 C21 128.7(6) 2_774 . ?
C19 C20 C21 108.9(6) . . ?
O4 C21 N4 124.1(7) . . ?
O4 C21 C20 130.1(6) . . ?
N4 C21 C20 105.8(5) . . ?
C19 C22 C20 114.7(6) . 2_774 ?
C19 C22 H22A 122.7 . . ?
C20 C22 H22A 122.7 2_774 . ?
N5 C23 C24 123.9(7) . . ?
N5 C23 H23A 118.0 . . ?
C24 C23 H23A 118.0 . . ?
C25 C24 C23 119.0(7) . . ?
C25 C24 H24A 120.5 . . ?
C23 C24 H24A 120.5 . . ?
C24 C25 C26 117.6(7) . . ?
C24 C25 C28 120.5(7) . . ?
C26 C25 C28 121.9(7) . . ?
C27 C26 C25 119.3(7) . . ?
C27 C26 H26A 120.4 . . ?
C25 C26 H26A 120.4 . . ?
N5 C27 C26 123.7(7) . . ?
N5 C27 H27A 118.2 . . ?
C26 C27 H27A 118.2 . . ?
N6 C28 C25 112.6(6) . . ?
N6 C28 H28A 109.1 . . ?
C25 C28 H28A 109.1 . . ?
N6 C28 H28B 109.1 . . ?
C25 C28 H28B 109.1 . . ?
H28A C28 H28B 107.8 . . ?
O6 C29 N6 125.5(7) . . ?
O6 C29 C30 128.6(7) . . ?
N6 C29 C30 105.9(6) . . ?
C33 C30 C31 121.6(7) . . ?
C33 C30 C29 130.5(6) . . ?
C31 C30 C29 107.9(6) . . ?
C33 C31 C30 122.7(7) 2_856 . ?
C33 C31 C32 129.2(6) 2_856 . ?
C30 C31 C32 108.2(6) . . ?
O5 C32 N6 125.6(7) . . ?
O5 C32 C31 129.1(7) . . ?
N6 C32 C31 105.3(6) . . ?
C31 C33 C30 115.7(6) 2_856 . ?
C31 C33 H33A 122.1 2_856 . ?
C30 C33 H33A 122.1 . . ?

loop_
_geom_bond_atom_site_label_1
_geom_bond_atom_site_label_2
_geom_bond_distance
_geom_bond_site_symmetry_2
_geom_bond_publ_flag
Hg1 N3 2.427(6) . ?
Hg1 N5 2.554(6) . ?
Hg1 I2 2.6228(10) . ?
Hg1 I1 2.6664(10) . ?
Hg2 N1 2.475(6) . ?
Hg2 I3 2.6042(11) . ?
Hg2 I4 2.6327(9) . ?
Hg2 I1 3.1582(9) . ?
O1 C7 1.201(8) . ?
O2 C10 1.209(8) . ?
O3 C18 1.193(8) . ?
O4 C21 1.206(8) . ?
O5 C32 1.186(8) . ?
O6 C29 1.201(9) . ?
N1 C1 1.349(10) . ?
N1 C5 1.352(10) . ?
N2 C7 1.393(9) . ?
N2 C10 1.396(8) . ?
N2 C6 1.464(9) . ?
N3 C16 1.324(9) . ?
N3 C12 1.330(8) . ?
N4 C18 1.384(9) . ?
N4 C21 1.416(8) . ?
N4 C17 1.456(9) . ?
N5 C27 1.332(10) . ?
N5 C23 1.333(10) . ?
N6 C32 1.389(9) . ?
N6 C29 1.396(9) . ?
N6 C28 1.459(9) . ?
C1 C2 1.356(11) . ?
C1 H1A 0.9300 . ?
C2 C3 1.385(10) . ?
C2 H2A 0.9300 . ?
C3 C4 1.381(10) . ?
C3 C6 1.501(10) . ?
C4 C5 1.353(11) . ?
C4 H4A 0.9300 . ?
C5 H5A 0.9300 . ?
C6 H6A 0.9700 . ?
C6 H6B 0.9700 . ?
C7 C8 1.494(10) . ?
C8 C11 1.377(10) . ?
C8 C9 1.386(8) . ?
C9 C11 1.391(10) 2_665 ?
C9 C10 1.478(10) . ?
C11 C9 1.391(10) 2_665 ?
C11 H11A 0.9300 . ?
C12 C13 1.360(10) . ?
C12 H12A 0.9300 . ?
C13 C14 1.397(10) . ?
C13 H13A 0.9300 . ?
C14 C15 1.379(9) . ?
C14 C17 1.507(9) . ?
C15 C16 1.368(10) . ?
C15 H15A 0.9300 . ?
C16 H16A 0.9300 . ?
C17 H17A 0.9700 . ?
C17 H17B 0.9700 . ?
C18 C19 1.498(9) . ?
C19 C22 1.379(10) . ?
C19 C20 1.391(8) . ?
C20 C22 1.388(10) 2_774 ?
C20 C21 1.475(10) . ?
C22 C20 1.388(10) 2_774 ?
C22 H22A 0.9300 . ?
C23 C24 1.383(10) . ?
C23 H23A 0.9300 . ?
C24 C25 1.381(10) . ?
C24 H24A 0.9300 . ?
C25 C26 1.384(10) . ?
C25 C28 1.509(10) . ?
C26 C27 1.380(11) . ?
C26 H26A 0.9300 . ?
C27 H27A 0.9300 . ?
C28 H28A 0.9700 . ?
C28 H28B 0.9700 . ?
C29 C30 1.489(10) . ?
C30 C33 1.384(10) . ?
C30 C31 1.391(9) . ?
C31 C33 1.370(10) 2_856 ?
C31 C32 1.502(10) . ?
C33 C31 1.370(10) 2_856 ?
C33 H33A 0.9300 . ?
